data_7030601
loop_
_publ_author_name
'Janas, Zofia'
'Godbole, Dorota'
'Nerkowski, Tomasz'
'Szczegot, Krzysztof'

_publ_section_title
;
 Zirconium and hafnium complexes of the thio(bisphenolato) ligand:
 synthesis, structural characterization and testing as 1-hexene
 polymerization catalysts
;
_journal_coden_ASTM DTARAF
_journal_issue 41
_journal_name_full 'Dalton Transactions'
_journal_page_first 8846
_journal_page_last 8853
_journal_paper_doi 10.1039/b907560g
_journal_year 2009
_chemical_formula_moiety 'C58.60 H86.80 Al2 Cl6.40 Hf O4 S2'
_chemical_formula_sum 'C58.6 H86.8 Al2 Cl6.4 Hf O4 S2'
_chemical_formula_weight 1378.73
_space_group_IT_number 2
_symmetry_cell_setting triclinic
_symmetry_Int_Tables_number 2
_symmetry_space_group_name_Hall '-P 1'
_symmetry_space_group_name_H-M 'P -1'
_atom_sites_solution_hydrogens geom
_atom_sites_solution_primary direct
_atom_sites_solution_secondary difmap
_audit_creation_method SHELXL-97
_cell_angle_alpha 73.88(3)
_cell_angle_beta 86.93(3)
_cell_angle_gamma 62.71(3)
_cell_formula_units_Z 2
_cell_length_a 14.802(4)
_cell_length_b 15.571(4)
_cell_length_c 16.625(4)
_cell_measurement_reflns_used 5321
_cell_measurement_temperature 100(2)
_cell_measurement_theta_max 28
_cell_measurement_theta_min 3
_cell_volume 3259.2(18)
_computing_cell_refinement 'CrysAlis RED V1.171.30,Oxford Diffraction Ltd.,2006'
_computing_data_reduction ' CrysAlis RED V1.171.30,Oxford Diffraction Ltd.,2006'
_computing_molecular_graphics 'DIAMOND (Brandenburg & Putz, 2005)'
_computing_publication_material 'SHELXTL V6.14, Bruker AXS 2003'
_computing_structure_refinement 'SHELXTL V6.14, Bruker AXS 2003'
_computing_structure_solution 'SHELXTL V6.14, Bruker AXS 2003'
_diffrn_ambient_temperature 100(2)
_diffrn_measured_fraction_theta_full 0.998
_diffrn_measured_fraction_theta_max 0.998
_diffrn_measurement_device_type 'Kuma KM-4 CCD kappa-axis diffractometer'
_diffrn_measurement_method \w
_diffrn_radiation_monochromator graphite
_diffrn_radiation_source 'fine-focus sealed tube'
_diffrn_radiation_type MoK\a
_diffrn_radiation_wavelength 0.71073
_diffrn_reflns_av_R_equivalents 0.0560
_diffrn_reflns_av_sigmaI/netI 0.0870
_diffrn_reflns_limit_h_max 18
_diffrn_reflns_limit_h_min -16
_diffrn_reflns_limit_k_max 19
_diffrn_reflns_limit_k_min -19
_diffrn_reflns_limit_l_max 21
_diffrn_reflns_limit_l_min -21
_diffrn_reflns_number 37547
_diffrn_reflns_theta_full 27.00
_diffrn_reflns_theta_max 27.00
_diffrn_reflns_theta_min 2.88
_exptl_absorpt_coefficient_mu 1.996
_exptl_absorpt_correction_T_max 0.821
_exptl_absorpt_correction_T_min 0.604
_exptl_absorpt_correction_type analytical
_exptl_absorpt_process_details
;
CrysAlis RED V1.171.13, Oxford Diffraction Ltd.,
Analytical numeric absorption correction using a multifaceted crystal
model based on expressions derived by R.C. Clark & J.S. Reid.
;
_exptl_crystal_colour YELLOW
_exptl_crystal_density_diffrn 1.405
_exptl_crystal_density_method 'not measured'
_exptl_crystal_description BLOCK
_exptl_crystal_F_000 1418
_exptl_crystal_size_max 0.324
_exptl_crystal_size_mid 0.215
_exptl_crystal_size_min 0.112
_refine_diff_density_max 0.662
_refine_diff_density_min -0.558
_refine_diff_density_rms 0.101
_refine_ls_extinction_method none
_refine_ls_goodness_of_fit_ref 0.984
_refine_ls_hydrogen_treatment constr
_refine_ls_matrix_type full
_refine_ls_number_parameters 742
_refine_ls_number_reflns 14204
_refine_ls_number_restraints 9
_refine_ls_restrained_S_all 0.984
_refine_ls_R_factor_all 0.0572
_refine_ls_R_factor_gt 0.0343
_refine_ls_shift/su_max 0.007
_refine_ls_shift/su_mean 0.000
_refine_ls_structure_factor_coef Fsqd
_refine_ls_weighting_details 'calc w=1/[\s^2^(Fo^2^)+(0.0181P)^2^+0.0000P] where P=(Fo^2^+2Fc^2^)/3'
_refine_ls_weighting_scheme calc
_refine_ls_wR_factor_gt 0.0534
_refine_ls_wR_factor_ref 0.0568
_reflns_number_gt 10791
_reflns_number_total 14204
_reflns_threshold_expression >2sigma(I)
_cod_duplicate_entry 7002531
_cod_data_source_file b907560g.txt
_cod_data_source_block dor1
_cod_depositor_comments
;
The following automatic conversions were performed:

'_symmetry_cell_setting' value 'Triclinic' changed to 'triclinic'
according to
/usr/data/users/saulius/automatic-downloads/retrospective/RSC/lib/dictionaries/cif_core.dic
dictionary named 'cif_core.dic' version 2.4.2 from 2011-04-26.

Automatic conversion script
Id: cif_fix_values 2281 2013-09-26 08:29:07Z andrius 
;
_cod_original_cell_volume 3259.2(14)
_cod_original_formula_sum 'C58.60 H86.80 Al2 Cl6.40 Hf O4 S2'
_cod_database_code 7030601

loop_
_symmetry_equiv_pos_as_xyz
'x, y, z'
'-x, -y, -z'

loop_
_atom_site_label
_atom_site_type_symbol
_atom_site_fract_x
_atom_site_fract_y
_atom_site_fract_z
_atom_site_U_iso_or_equiv
_atom_site_adp_type
_atom_site_occupancy
_atom_site_symmetry_multiplicity
_atom_site_calc_flag
_atom_site_refinement_flags
_atom_site_disorder_assembly
_atom_site_disorder_group
Hf Hf 0.615413(11) 0.168541(11) 0.730512(9) 0.01226(4) Uani 1 1 d . A .
Al1 Al 0.69517(7) -0.00184(7) 0.63185(6) 0.0159(2) Uani 1 1 d . . .
Al2 Al 0.84740(7) 0.11504(7) 0.78321(6) 0.0175(2) Uani 1 1 d . . .
S1 S 0.56009(6) 0.34185(6) 0.59664(5) 0.01225(16) Uani 1 1 d . . .
S2 S 0.56757(6) 0.07062(6) 0.88006(5) 0.01202(16) Uani 1 1 d . . .
Cl5 Cl 0.44569(6) 0.19877(6) 0.69586(5) 0.01724(17) Uani 1 1 d . . .
Cl6 Cl 0.55223(6) 0.29969(6) 0.79955(5) 0.01737(17) Uani 1 1 d . . .
Cl1 Cl 0.8438(3) -0.0641(3) 0.5957(3) 0.0235(5) Uani 0.60 1 d P A 1
Cl2 Cl 0.6067(5) -0.0678(5) 0.6140(4) 0.0222(4) Uani 0.60 1 d P A 1
Cl3 Cl 0.8896(5) 0.2136(4) 0.8089(4) 0.0321(6) Uani 0.60 1 d P A 1
Cl4 Cl 0.9675(3) -0.0261(3) 0.7857(3) 0.0182(5) Uani 0.60 1 d P A 1
C1 C 0.831(2) -0.053(2) 0.597(2) 0.0235(5) Uani 0.40 1 d P A 2
H1A H 0.8286 -0.0209 0.5372 0.035 Uiso 0.40 1 calc PR A 2
H1B H 0.8601 -0.1260 0.6077 0.035 Uiso 0.40 1 calc PR A 2
H1C H 0.8724 -0.0378 0.6293 0.035 Uiso 0.40 1 calc PR A 2
C2 C 0.607(3) -0.065(3) 0.619(2) 0.0222(4) Uani 0.40 1 d P A 2
H2A H 0.5350 -0.0168 0.6169 0.033 Uiso 0.40 1 calc PR A 2
H2B H 0.6234 -0.1252 0.6664 0.033 Uiso 0.40 1 calc PR A 2
H2C H 0.6196 -0.0849 0.5664 0.033 Uiso 0.40 1 calc PR A 2
C3 C 0.882(3) 0.223(3) 0.802(2) 0.0321(6) Uani 0.40 1 d P A 2
H3A H 0.8896 0.2637 0.7475 0.048 Uiso 0.40 1 calc PR A 2
H3B H 0.9464 0.1900 0.8376 0.048 Uiso 0.40 1 calc PR A 2
H3C H 0.8274 0.2671 0.8293 0.048 Uiso 0.40 1 calc PR A 2
C4 C 0.957(2) -0.014(2) 0.783(2) 0.0182(5) Uani 0.40 1 d P A 2
H4A H 1.0113 -0.0349 0.8261 0.027 Uiso 0.40 1 calc PR A 2
H4B H 0.9836 -0.0103 0.7279 0.027 Uiso 0.40 1 calc PR A 2
H4C H 0.9312 -0.0643 0.7957 0.027 Uiso 0.40 1 calc PR A 2
O1 O 0.63400(15) 0.13350(15) 0.60270(12) 0.0151(5) Uani 1 1 d . A .
O2 O 0.75546(15) 0.17646(15) 0.69072(12) 0.0147(5) Uani 1 1 d . A .
O3 O 0.68858(15) 0.00940(15) 0.73915(12) 0.0152(5) Uani 1 1 d . A .
O4 O 0.74415(15) 0.10084(16) 0.83686(12) 0.0153(5) Uani 1 1 d . A .
C10 C 0.5769(2) 0.1969(2) 0.52779(19) 0.0145(7) Uani 1 1 d . . .
C11 C 0.5330(2) 0.3005(2) 0.51530(18) 0.0125(7) Uani 1 1 d . A .
C12 C 0.4741(2) 0.3681(2) 0.44140(18) 0.0129(7) Uani 1 1 d . . .
H12 H 0.4449 0.4385 0.4344 0.015 Uiso 1 1 calc R A .
C13 C 0.4573(2) 0.3338(2) 0.37741(18) 0.0141(7) Uani 1 1 d . A .
C14 C 0.5043(2) 0.2297(2) 0.39016(19) 0.0172(7) Uani 1 1 d . . .
H14 H 0.4959 0.2042 0.3470 0.021 Uiso 1 1 calc R A .
C15 C 0.5631(2) 0.1623(2) 0.46380(19) 0.0182(7) Uani 1 1 d . A .
H15 H 0.5940 0.0919 0.4703 0.022 Uiso 1 1 calc R . .
C16 C 0.3877(2) 0.4051(2) 0.29708(19) 0.0180(7) Uani 1 1 d . . .
C17 C 0.4477(3) 0.3843(3) 0.2204(2) 0.0289(9) Uani 1 1 d . A .
H17A H 0.5077 0.3950 0.2227 0.043 Uiso 1 1 calc R . .
H17B H 0.4039 0.4303 0.1688 0.043 Uiso 1 1 calc R . .
H17C H 0.4696 0.3145 0.2208 0.043 Uiso 1 1 calc R . .
C18 C 0.3515(3) 0.5164(3) 0.2912(2) 0.0286(9) Uani 1 1 d . A .
H18A H 0.3168 0.5313 0.3412 0.043 Uiso 1 1 calc R . .
H18B H 0.3041 0.5594 0.2409 0.043 Uiso 1 1 calc R . .
H18C H 0.4104 0.5297 0.2877 0.043 Uiso 1 1 calc R . .
C19 C 0.2956(3) 0.3838(3) 0.2886(2) 0.0216(8) Uani 1 1 d . A .
H19A H 0.2602 0.4258 0.2322 0.026 Uiso 1 1 calc R . .
H19B H 0.3254 0.3128 0.2876 0.026 Uiso 1 1 calc R . .
C110 C 0.2116(2) 0.3982(3) 0.3502(2) 0.0229(8) Uani 1 1 d . . .
C111 C 0.2531(3) 0.3408(3) 0.4422(2) 0.0277(8) Uani 1 1 d . A .
H11A H 0.1967 0.3416 0.4762 0.042 Uiso 1 1 calc R . .
H11B H 0.2863 0.3732 0.4631 0.042 Uiso 1 1 calc R . .
H11C H 0.3027 0.2709 0.4462 0.042 Uiso 1 1 calc R . .
C112 C 0.1474(3) 0.3548(3) 0.3240(3) 0.0392(10) Uani 1 1 d . A .
H11D H 0.1902 0.2829 0.3298 0.059 Uiso 1 1 calc R . .
H11E H 0.1198 0.3904 0.2653 0.059 Uiso 1 1 calc R . .
H11F H 0.0910 0.3635 0.3600 0.059 Uiso 1 1 calc R . .
C113 C 0.1406(3) 0.5092(3) 0.3452(2) 0.0318(9) Uani 1 1 d . A .
H11G H 0.1173 0.5482 0.2863 0.048 Uiso 1 1 calc R . .
H11H H 0.1777 0.5361 0.3691 0.048 Uiso 1 1 calc R . .
H11I H 0.0816 0.5141 0.3769 0.048 Uiso 1 1 calc R . .
C20 C 0.7686(2) 0.2378(2) 0.61727(18) 0.0144(7) Uani 1 1 d . . .
C21 C 0.6858(2) 0.3220(2) 0.56983(18) 0.0126(7) Uani 1 1 d . A .
C22 C 0.6987(2) 0.3856(2) 0.49829(18) 0.0136(7) Uani 1 1 d . . .
H22 H 0.6405 0.4434 0.4667 0.016 Uiso 1 1 calc R A .
C23 C 0.7950(2) 0.3667(2) 0.47183(19) 0.0162(7) Uani 1 1 d . A .
C24 C 0.8775(2) 0.2796(2) 0.5203(2) 0.0204(8) Uani 1 1 d . . .
H24 H 0.9443 0.2640 0.5035 0.025 Uiso 1 1 calc R A .
C25 C 0.8659(2) 0.2155(2) 0.5913(2) 0.0203(8) Uani 1 1 d . A .
H25 H 0.9237 0.1567 0.6223 0.024 Uiso 1 1 calc R . .
C26 C 0.8129(2) 0.4358(2) 0.39392(19) 0.0167(7) Uani 1 1 d . . .
C27 C 0.7142(3) 0.5329(2) 0.3561(2) 0.0230(8) Uani 1 1 d . A .
H27A H 0.6638 0.5158 0.3387 0.035 Uiso 1 1 calc R . .
H27B H 0.7289 0.5755 0.3073 0.035 Uiso 1 1 calc R . .
H27C H 0.6870 0.5695 0.3984 0.035 Uiso 1 1 calc R . .
C28 C 0.8862(3) 0.4693(3) 0.4217(2) 0.0244(8) Uani 1 1 d . A .
H28A H 0.8555 0.5060 0.4634 0.037 Uiso 1 1 calc R . .
H28B H 0.8989 0.5135 0.3728 0.037 Uiso 1 1 calc R . .
H28C H 0.9508 0.4099 0.4466 0.037 Uiso 1 1 calc R . .
C29 C 0.8660(2) 0.3800(2) 0.3271(2) 0.0185(7) Uani 1 1 d . A .
H29A H 0.8751 0.4300 0.2802 0.022 Uiso 1 1 calc R . .
H29B H 0.9353 0.3286 0.3529 0.022 Uiso 1 1 calc R . .
C210 C 0.8237(3) 0.3260(3) 0.2863(2) 0.0249(8) Uani 1 1 d . . .
C211 C 0.8936(3) 0.2939(3) 0.2176(3) 0.0462(12) Uani 1 1 d . A .
H21A H 0.8705 0.2587 0.1897 0.069 Uiso 1 1 calc R . .
H21B H 0.9637 0.2486 0.2428 0.069 Uiso 1 1 calc R . .
H21C H 0.8914 0.3537 0.1762 0.069 Uiso 1 1 calc R . .
C212 C 0.8303(4) 0.2299(3) 0.3487(3) 0.0541(13) Uani 1 1 d . A .
H21D H 0.7775 0.2478 0.3879 0.081 Uiso 1 1 calc R . .
H21E H 0.8977 0.1910 0.3800 0.081 Uiso 1 1 calc R . .
H21F H 0.8199 0.1892 0.3180 0.081 Uiso 1 1 calc R . .
C213 C 0.7155(3) 0.3922(4) 0.2455(3) 0.0602(14) Uani 1 1 d . A .
H21G H 0.6995 0.3588 0.2105 0.090 Uiso 1 1 calc R . .
H21H H 0.7092 0.4571 0.2105 0.090 Uiso 1 1 calc R . .
H21I H 0.6677 0.4036 0.2893 0.090 Uiso 1 1 calc R . .
C30 C 0.7019(2) -0.0722(2) 0.80831(18) 0.0153(7) Uani 1 1 d . . .
C31 C 0.6466(2) -0.0562(2) 0.87668(18) 0.0131(7) Uani 1 1 d . A .
C32 C 0.6583(2) -0.1369(2) 0.94564(19) 0.0149(7) Uani 1 1 d . . .
H32 H 0.6191 -0.1246 0.9921 0.018 Uiso 1 1 calc R A .
C33 C 0.7270(2) -0.2355(2) 0.94682(19) 0.0155(7) Uani 1 1 d . A .
C34 C 0.7815(2) -0.2497(2) 0.87578(19) 0.0193(7) Uani 1 1 d . . .
H34 H 0.8272 -0.3164 0.8744 0.023 Uiso 1 1 calc R A .
C35 C 0.7703(2) -0.1694(2) 0.80779(19) 0.0198(8) Uani 1 1 d . A .
H35 H 0.8092 -0.1808 0.7611 0.024 Uiso 1 1 calc R . .
C36 C 0.7475(3) -0.3266(2) 1.0225(2) 0.0203(8) Uani 1 1 d . . .
C37 C 0.6786(3) -0.2962(3) 1.0932(2) 0.0256(8) Uani 1 1 d . A .
H37A H 0.6869 -0.2438 1.1088 0.038 Uiso 1 1 calc R . .
H37B H 0.6980 -0.3553 1.1423 0.038 Uiso 1 1 calc R . .
H37C H 0.6072 -0.2702 1.0735 0.038 Uiso 1 1 calc R . .
C38 C 0.7213(3) -0.3992(3) 0.9932(2) 0.0311(9) Uani 1 1 d . A .
H38A H 0.6500 -0.3638 0.9699 0.047 Uiso 1 1 calc R . .
H38B H 0.7315 -0.4571 1.0411 0.047 Uiso 1 1 calc R . .
H38C H 0.7659 -0.4228 0.9499 0.047 Uiso 1 1 calc R . .
C39 C 0.8628(2) -0.3851(2) 1.0538(2) 0.0221(8) Uani 1 1 d . A .
H39A H 0.8732 -0.4488 1.0956 0.027 Uiso 1 1 calc R . .
H39B H 0.9003 -0.4040 1.0052 0.027 Uiso 1 1 calc R . .
C310 C 0.9183(3) -0.3413(3) 1.0931(2) 0.0258(8) Uani 1 1 d . . .
C311 C 1.0328(3) -0.4079(3) 1.0914(3) 0.0401(11) Uani 1 1 d . A .
H31A H 1.0500 -0.4011 1.0330 0.060 Uiso 1 1 calc R . .
H31B H 1.0501 -0.4784 1.1196 0.060 Uiso 1 1 calc R . .
H31C H 1.0715 -0.3868 1.1206 0.060 Uiso 1 1 calc R . .
C312 C 0.8982(3) -0.3485(3) 1.1862(2) 0.0415(11) Uani 1 1 d . A .
H31D H 0.9139 -0.4180 1.2167 0.062 Uiso 1 1 calc R . .
H31E H 0.8263 -0.3034 1.1899 0.062 Uiso 1 1 calc R . .
H31F H 0.9416 -0.3285 1.2110 0.062 Uiso 1 1 calc R . .
C313 C 0.8937(3) -0.2320(3) 1.0470(3) 0.0477(12) Uani 1 1 d . A .
H31G H 0.9374 -0.2130 1.0726 0.072 Uiso 1 1 calc R . .
H31H H 0.8220 -0.1873 1.0514 0.072 Uiso 1 1 calc R . .
H31I H 0.9062 -0.2260 0.9877 0.072 Uiso 1 1 calc R . .
C40 C 0.7342(2) 0.0828(2) 0.92269(18) 0.0155(7) Uani 1 1 d . . .
C41 C 0.6497(2) 0.0735(2) 0.95264(18) 0.0114(7) Uani 1 1 d . A .
C42 C 0.6335(2) 0.0597(2) 1.03799(18) 0.0131(7) Uani 1 1 d . . .
H42 H 0.5744 0.0538 1.0573 0.016 Uiso 1 1 calc R A .
C43 C 0.7021(2) 0.0546(2) 1.09484(18) 0.0146(7) Uani 1 1 d . A .
C44 C 0.7896(2) 0.0600(2) 1.06358(19) 0.0199(8) Uani 1 1 d . . .
H44 H 0.8394 0.0539 1.1015 0.024 Uiso 1 1 calc R A .
C45 C 0.8058(2) 0.0742(3) 0.97855(19) 0.0198(7) Uani 1 1 d . A .
H45 H 0.8658 0.0779 0.9591 0.024 Uiso 1 1 calc R . .
C46 C 0.6860(2) 0.0424(2) 1.18917(18) 0.0153(7) Uani 1 1 d . . .
C47 C 0.5760(2) 0.0609(3) 1.2043(2) 0.0223(8) Uani 1 1 d . A .
H47A H 0.5283 0.1239 1.1640 0.033 Uiso 1 1 calc R . .
H47B H 0.5623 0.0658 1.2616 0.033 Uiso 1 1 calc R . .
H47C H 0.5672 0.0048 1.1969 0.033 Uiso 1 1 calc R . .
C48 C 0.7004(3) 0.1245(2) 1.2137(2) 0.0218(8) Uani 1 1 d . A .
H48A H 0.6576 0.1906 1.1744 0.033 Uiso 1 1 calc R . .
H48B H 0.7722 0.1100 1.2114 0.033 Uiso 1 1 calc R . .
H48C H 0.6807 0.1250 1.2708 0.033 Uiso 1 1 calc R . .
C49 C 0.7639(2) -0.0671(2) 1.23742(19) 0.0188(7) Uani 1 1 d . A .
H49A H 0.8287 -0.0813 1.2107 0.023 Uiso 1 1 calc R . .
H49B H 0.7393 -0.1119 1.2252 0.023 Uiso 1 1 calc R . .
C410 C 0.7920(2) -0.1035(2) 1.33404(19) 0.0201(8) Uani 1 1 d . . .
C411 C 0.8592(3) -0.2188(3) 1.3555(2) 0.0385(11) Uani 1 1 d . A .
H41A H 0.9181 -0.2338 1.3218 0.058 Uiso 1 1 calc R . .
H41B H 0.8192 -0.2498 1.3429 0.058 Uiso 1 1 calc R . .
H41C H 0.8831 -0.2460 1.4153 0.058 Uiso 1 1 calc R . .
C412 C 0.6996(3) -0.0837(3) 1.3864(2) 0.0245(8) Uani 1 1 d . A .
H41D H 0.7232 -0.1150 1.4462 0.037 Uiso 1 1 calc R . .
H41E H 0.6593 -0.1127 1.3702 0.037 Uiso 1 1 calc R . .
H41F H 0.6572 -0.0109 1.3761 0.037 Uiso 1 1 calc R . .
C413 C 0.8551(3) -0.0594(3) 1.3600(2) 0.0319(9) Uani 1 1 d . A .
H41G H 0.8114 0.0122 1.3550 0.048 Uiso 1 1 calc R . .
H41H H 0.9106 -0.0665 1.3233 0.048 Uiso 1 1 calc R . .
H41I H 0.8837 -0.0954 1.4183 0.048 Uiso 1 1 calc R . .
C5A C 0.6465(16) 0.361(3) 0.9556(11) 0.080(13) Uiso 0.25 1 d PD B 3
H5A1 H 0.6650 0.3250 0.9121 0.096 Uiso 0.25 1 calc PR B 3
H5A2 H 0.6156 0.4345 0.9264 0.096 Uiso 0.25 1 calc PR B 3
Cl71 Cl 0.7572(10) 0.3264(17) 1.0162(13) 0.060(3) Uani 0.25 1 d PD B 3
Cl81 Cl 0.5565(7) 0.3355(6) 1.0147(5) 0.0461(19) Uani 0.25 1 d PD B 3
C5B C 0.6748(11) 0.3207(14) 0.9664(11) 0.039(5) Uiso 0.25 1 d PD C 4
H5B1 H 0.6759 0.3505 0.9056 0.046 Uiso 0.25 1 calc PR C 4
H5B2 H 0.6817 0.2525 0.9743 0.046 Uiso 0.25 1 calc PR C 4
Cl72 Cl 0.7779(11) 0.311(2) 1.0219(19) 0.150(11) Uani 0.25 1 d PD C 4
Cl82 Cl 0.5579(10) 0.3954(12) 0.9999(9) 0.177(7) Uani 0.25 1 d PD C 4
C5C C 0.6366(7) 0.3453(10) 0.9625(5) 0.029(3) Uiso 0.50 1 d PD D 5
H5C4 H 0.6017 0.3921 0.9071 0.035 Uiso 0.50 1 calc PR D 5
H5C5 H 0.6593 0.2757 0.9597 0.035 Uiso 0.50 1 calc PR D 5
Cl73 Cl 0.7433(4) 0.3588(5) 0.9826(4) 0.0714(15) Uani 0.50 1 d PD D 5
Cl83 Cl 0.5510(4) 0.3691(5) 1.0381(3) 0.0813(15) Uani 0.50 1 d PD D 5

loop_
_atom_site_aniso_label
_atom_site_aniso_U_11
_atom_site_aniso_U_22
_atom_site_aniso_U_33
_atom_site_aniso_U_23
_atom_site_aniso_U_13
_atom_site_aniso_U_12
Hf 0.01364(7) 0.01281(7) 0.01042(7) -0.00256(5) 0.00052(5) -0.00657(5)
Al1 0.0192(5) 0.0144(5) 0.0109(5) -0.0033(4) 0.0016(4) -0.0053(4)
Al2 0.0144(5) 0.0231(5) 0.0129(5) -0.0002(4) 0.0005(4) -0.0096(4)
S1 0.0120(4) 0.0135(4) 0.0110(4) -0.0026(3) 0.0006(3) -0.0062(3)
S2 0.0123(4) 0.0119(4) 0.0117(4) -0.0032(3) 0.0003(3) -0.0055(3)
Cl5 0.0162(4) 0.0183(4) 0.0167(4) -0.0016(3) -0.0021(3) -0.0091(3)
Cl6 0.0245(4) 0.0166(4) 0.0145(4) -0.0057(3) 0.0033(3) -0.0118(3)
Cl1 0.0157(13) 0.0276(15) 0.0211(7) -0.0090(7) 0.0069(9) -0.0044(11)
Cl2 0.0293(7) 0.0228(7) 0.0188(10) -0.0065(6) 0.0025(6) -0.0154(6)
Cl3 0.0384(13) 0.0384(14) 0.0271(13) -0.0023(11) -0.0046(10) -0.0271(11)
Cl4 0.0104(12) 0.0124(12) 0.0188(7) 0.0017(8) -0.0003(9) 0.0022(9)
C1 0.0157(13) 0.0276(15) 0.0211(7) -0.0090(7) 0.0069(9) -0.0044(11)
C2 0.0293(7) 0.0228(7) 0.0188(10) -0.0065(6) 0.0025(6) -0.0154(6)
C3 0.0384(13) 0.0384(14) 0.0271(13) -0.0023(11) -0.0046(10) -0.0271(11)
C4 0.0104(12) 0.0124(12) 0.0188(7) 0.0017(8) -0.0003(9) 0.0022(9)
O1 0.0176(11) 0.0157(12) 0.0098(11) -0.0026(9) 0.0009(9) -0.0064(10)
O2 0.0138(11) 0.0172(12) 0.0095(11) 0.0011(9) 0.0010(9) -0.0069(9)
O3 0.0195(12) 0.0113(11) 0.0104(11) -0.0002(9) 0.0003(9) -0.0051(9)
O4 0.0164(11) 0.0243(12) 0.0085(11) -0.0040(9) 0.0018(9) -0.0127(10)
C10 0.0134(16) 0.0154(17) 0.0130(16) -0.0023(13) 0.0008(13) -0.0061(14)
C11 0.0124(16) 0.0141(16) 0.0150(16) -0.0063(13) 0.0019(13) -0.0081(14)
C12 0.0108(16) 0.0139(16) 0.0156(16) -0.0026(13) 0.0036(13) -0.0081(13)
C13 0.0158(17) 0.0184(17) 0.0099(16) -0.0020(13) 0.0016(13) -0.0106(14)
C14 0.0226(18) 0.0206(18) 0.0105(16) -0.0061(14) 0.0005(14) -0.0107(15)
C15 0.0241(18) 0.0144(17) 0.0149(17) -0.0038(14) 0.0016(14) -0.0080(15)
C16 0.0211(18) 0.0196(18) 0.0145(17) -0.0015(14) -0.0019(14) -0.0119(15)
C17 0.031(2) 0.035(2) 0.0155(18) 0.0021(16) -0.0042(16) -0.0153(18)
C18 0.037(2) 0.0210(19) 0.025(2) 0.0026(15) -0.0091(17) -0.0150(17)
C19 0.0277(19) 0.0189(18) 0.0160(17) -0.0036(14) -0.0050(15) -0.0090(15)
C110 0.0173(18) 0.0240(19) 0.0253(19) -0.0071(15) -0.0010(15) -0.0073(15)
C111 0.027(2) 0.030(2) 0.0242(19) -0.0052(16) 0.0098(16) -0.0141(17)
C112 0.028(2) 0.050(3) 0.053(3) -0.032(2) 0.0097(19) -0.019(2)
C113 0.032(2) 0.032(2) 0.028(2) -0.0079(17) 0.0028(17) -0.0120(18)
C20 0.0192(17) 0.0147(17) 0.0108(16) -0.0037(13) 0.0024(13) -0.0092(14)
C21 0.0125(16) 0.0167(17) 0.0123(16) -0.0076(13) 0.0030(13) -0.0080(14)
C22 0.0147(16) 0.0107(16) 0.0123(16) -0.0018(13) -0.0017(13) -0.0039(13)
C23 0.0184(17) 0.0188(17) 0.0140(16) -0.0039(14) 0.0023(14) -0.0114(14)
C24 0.0130(17) 0.0233(19) 0.0213(18) -0.0008(15) 0.0019(14) -0.0085(15)
C25 0.0153(17) 0.0215(18) 0.0181(18) -0.0002(14) 0.0001(14) -0.0064(15)
C26 0.0173(17) 0.0208(18) 0.0123(16) -0.0016(14) 0.0016(13) -0.0107(15)
C27 0.0280(19) 0.0153(18) 0.0218(19) -0.0009(14) 0.0074(15) -0.0096(15)
C28 0.031(2) 0.027(2) 0.0231(19) -0.0102(16) 0.0113(16) -0.0194(17)
C29 0.0160(17) 0.0184(18) 0.0198(18) -0.0042(15) 0.0017(14) -0.0077(15)
C210 0.028(2) 0.0239(19) 0.026(2) -0.0093(16) 0.0030(16) -0.0136(16)
C211 0.059(3) 0.045(3) 0.041(3) -0.029(2) 0.017(2) -0.022(2)
C212 0.097(4) 0.049(3) 0.043(3) -0.017(2) 0.009(3) -0.053(3)
C213 0.045(3) 0.064(3) 0.078(4) -0.042(3) -0.016(3) -0.017(3)
C30 0.0173(17) 0.0151(17) 0.0101(16) -0.0009(13) -0.0032(13) -0.0058(14)
C31 0.0098(15) 0.0123(16) 0.0144(16) -0.0031(13) -0.0041(13) -0.0027(13)
C32 0.0159(16) 0.0180(17) 0.0129(16) -0.0055(13) 0.0008(13) -0.0087(14)
C33 0.0193(17) 0.0135(17) 0.0131(16) -0.0024(13) -0.0032(13) -0.0074(14)
C34 0.0243(18) 0.0095(16) 0.0181(18) -0.0042(14) -0.0001(14) -0.0025(14)
C35 0.0221(18) 0.0179(18) 0.0118(16) -0.0037(14) 0.0023(14) -0.0033(15)
C36 0.0263(19) 0.0143(17) 0.0175(17) -0.0015(14) 0.0040(15) -0.0092(15)
C37 0.030(2) 0.0178(18) 0.0205(19) 0.0025(15) 0.0048(16) -0.0090(16)
C38 0.037(2) 0.024(2) 0.031(2) -0.0014(17) 0.0005(18) -0.0165(18)
C39 0.0274(19) 0.0137(17) 0.0158(17) -0.0008(14) 0.0009(15) -0.0036(15)
C310 0.0254(19) 0.0198(19) 0.0214(19) -0.0022(15) -0.0033(15) -0.0030(16)
C311 0.030(2) 0.043(3) 0.038(2) -0.015(2) -0.0016(19) -0.007(2)
C312 0.038(2) 0.050(3) 0.029(2) -0.019(2) 0.0008(19) -0.009(2)
C313 0.052(3) 0.035(2) 0.057(3) -0.001(2) -0.020(2) -0.025(2)
C40 0.0182(17) 0.0170(17) 0.0088(16) -0.0007(13) 0.0015(13) -0.0077(14)
C41 0.0118(16) 0.0096(16) 0.0116(16) -0.0012(12) -0.0024(13) -0.0046(13)
C42 0.0123(16) 0.0099(16) 0.0155(16) -0.0032(13) 0.0025(13) -0.0041(13)
C43 0.0157(17) 0.0140(17) 0.0130(16) -0.0024(13) -0.0002(13) -0.0066(14)
C44 0.0176(18) 0.029(2) 0.0147(17) -0.0025(15) -0.0050(14) -0.0137(16)
C45 0.0163(17) 0.032(2) 0.0160(17) -0.0053(15) 0.0014(14) -0.0166(15)
C46 0.0182(17) 0.0182(17) 0.0098(15) -0.0039(13) 0.0015(13) -0.0088(14)
C47 0.0194(18) 0.034(2) 0.0125(17) -0.0070(15) 0.0036(14) -0.0114(16)
C48 0.0277(19) 0.0185(18) 0.0197(18) -0.0053(14) -0.0004(15) -0.0109(16)
C49 0.0181(17) 0.0213(18) 0.0145(17) -0.0062(14) 0.0057(14) -0.0070(15)
C410 0.0197(18) 0.0244(19) 0.0140(17) -0.0048(14) 0.0039(14) -0.0090(15)
C411 0.045(2) 0.028(2) 0.018(2) -0.0001(16) -0.0003(18) 0.0002(19)
C412 0.028(2) 0.033(2) 0.0162(18) -0.0059(16) 0.0061(15) -0.0180(17)
C413 0.024(2) 0.048(2) 0.0189(19) 0.0034(17) -0.0056(16) -0.0187(18)
Cl71 0.094(7) 0.088(9) 0.040(7) -0.018(6) -0.011(5) -0.075(7)
Cl81 0.060(4) 0.050(4) 0.031(3) -0.012(3) 0.009(3) -0.028(4)
Cl72 0.26(2) 0.21(3) 0.090(15) -0.050(16) 0.024(16) -0.20(2)
Cl82 0.242(14) 0.171(15) 0.116(10) -0.041(9) 0.096(9) -0.101(11)
Cl73 0.061(3) 0.086(4) 0.090(4) -0.027(3) 0.003(3) -0.050(2)
Cl83 0.053(2) 0.073(3) 0.072(3) 0.003(3) 0.031(2) -0.008(2)

loop_
_atom_type_symbol
_atom_type_description
_atom_type_scat_dispersion_real
_atom_type_scat_dispersion_imag
_atom_type_scat_source
C C 0.0033 0.0016 'International Tables Vol C Tables 4.2.6.8 and 6.1.1.4'
H H 0.0000 0.0000 'International Tables Vol C Tables 4.2.6.8 and 6.1.1.4'
O O 0.0106 0.0060 'International Tables Vol C Tables 4.2.6.8 and 6.1.1.4'
Al Al 0.0645 0.0514 'International Tables Vol C Tables 4.2.6.8 and 6.1.1.4'
S S 0.1246 0.1234 'International Tables Vol C Tables 4.2.6.8 and 6.1.1.4'
Cl Cl 0.1484 0.1585 'International Tables Vol C Tables 4.2.6.8 and 6.1.1.4'
Hf Hf -0.5830 6.1852 'International Tables Vol C Tables 4.2.6.8 and 6.1.1.4'

loop_
_geom_angle_atom_site_label_1
_geom_angle_atom_site_label_2
_geom_angle_atom_site_label_3
_geom_angle
O3 Hf O2 90.14(8)
O3 Hf O1 65.42(8)
O2 Hf O1 76.41(8)
O3 Hf O4 77.32(8)
O2 Hf O4 65.01(7)
O1 Hf O4 125.52(7)
O3 Hf Cl5 95.72(7)
O2 Hf Cl5 149.67(6)
O1 Hf Cl5 79.09(6)
O4 Hf Cl5 145.28(6)
O3 Hf Cl6 149.22(6)
O2 Hf Cl6 98.00(6)
O1 Hf Cl6 145.36(6)
O4 Hf Cl6 79.39(6)
Cl5 Hf Cl6 92.05(4)
O3 Hf S2 72.75(6)
O2 Hf S2 132.74(6)
O1 Hf S2 128.85(6)
O4 Hf S2 68.30(6)
Cl5 Hf S2 77.12(4)
Cl6 Hf S2 80.11(4)
O3 Hf S1 133.13(6)
O2 Hf S1 72.45(6)
O1 Hf S1 68.23(6)
O4 Hf S1 127.47(6)
Cl5 Hf S1 82.04(5)
Cl6 Hf S1 77.43(3)
S2 Hf S1 148.61(3)
O3 Hf Al1 32.70(6)
O2 Hf Al1 82.23(6)
O1 Hf Al1 32.72(6)
O4 Hf Al1 102.50(6)
Cl5 Hf Al1 86.79(4)
Cl6 Hf Al1 177.97(3)
S2 Hf Al1 101.24(3)
S1 Hf Al1 100.74(3)
O3 Hf Al2 81.54(7)
O2 Hf Al2 32.48(5)
O1 Hf Al2 101.11(6)
O4 Hf Al2 32.56(5)
Cl5 Hf Al2 176.82(3)
Cl6 Hf Al2 89.53(4)
S2 Hf Al2 100.45(4)
S1 Hf Al2 101.00(4)
Al1 Hf Al2 91.71(4)
O1 Al1 O3 83.69(10)
O1 Al1 C1 110.4(11)
O3 Al1 C1 113.4(11)
O1 Al1 C2 116.2(12)
O3 Al1 C2 107.6(11)
C1 Al1 C2 119.8(16)
O1 Al1 Cl2 116.5(2)
O3 Al1 Cl2 109.77(19)
C1 Al1 Cl2 118.1(11)
C2 Al1 Cl2 2.2(13)
O1 Al1 Cl1 112.99(17)
O3 Al1 Cl1 113.58(17)
C1 Al1 Cl1 2.6(12)
C2 Al1 Cl1 117.7(12)
Cl2 Al1 Cl1 116.0(2)
O1 Al1 Hf 44.03(7)
O3 Al1 Hf 39.66(7)
C1 Al1 Hf 120.3(11)
C2 Al1 Hf 119.4(12)
Cl2 Al1 Hf 121.29(18)
Cl1 Al1 Hf 122.27(16)
O4 Al2 O2 83.76(10)
O4 Al2 C4 110.3(11)
O2 Al2 C4 114.1(11)
O4 Al2 Cl3 117.5(2)
O2 Al2 Cl3 111.08(17)
C4 Al2 Cl3 116.0(11)
O4 Al2 Cl4 110.24(17)
O2 Al2 Cl4 115.34(17)
C4 Al2 Cl4 1.2(12)
Cl3 Al2 Cl4 115.2(2)
O4 Al2 C3 117.5(12)
O2 Al2 C3 106.8(10)
C4 Al2 C3 119.0(16)
Cl3 Al2 C3 4.3(12)
Cl4 Al2 C3 118.3(11)
O4 Al2 Hf 43.81(7)
O2 Al2 Hf 40.00(7)
C4 Al2 Hf 119.0(11)
Cl3 Al2 Hf 124.84(17)
Cl4 Al2 Hf 119.89(16)
C3 Al2 Hf 121.5(11)
C11 S1 C21 96.58(14)
C11 S1 Hf 99.71(10)
C21 S1 Hf 98.16(11)
C41 S2 C31 97.21(14)
C41 S2 Hf 99.83(10)
C31 S2 Hf 97.92(11)
Al1 C1 H1A 109.5
Al1 C1 H1B 109.5
H1A C1 H1B 109.5
Al1 C1 H1C 109.5
H1A C1 H1C 109.5
H1B C1 H1C 109.5
Al1 C2 H2A 109.5
Al1 C2 H2B 109.5
H2A C2 H2B 109.5
Al1 C2 H2C 109.5
H2A C2 H2C 109.5
H2B C2 H2C 109.5
Al2 C3 H3A 109.5
Al2 C3 H3B 109.5
H3A C3 H3B 109.5
Al2 C3 H3C 109.5
H3A C3 H3C 109.5
H3B C3 H3C 109.5
Al2 C4 H4A 109.5
Al2 C4 H4B 109.5
H4A C4 H4B 109.5
Al2 C4 H4C 109.5
H4A C4 H4C 109.5
H4B C4 H4C 109.5
C10 O1 Al1 125.63(19)
C10 O1 Hf 126.47(17)
Al1 O1 Hf 103.25(10)
C20 O2 Al2 122.21(19)
C20 O2 Hf 128.25(18)
Al2 O2 Hf 107.52(10)
C30 O3 Al1 121.00(19)
C30 O3 Hf 128.78(18)
Al1 O3 Hf 107.64(10)
C40 O4 Al2 126.60(19)
C40 O4 Hf 127.16(18)
Al2 O4 Hf 103.63(9)
O1 C10 C15 123.0(3)
O1 C10 C11 118.6(3)
C15 C10 C11 118.4(3)
C10 C11 C12 121.3(3)
C10 C11 S1 116.8(2)
C12 C11 S1 121.9(2)
C11 C12 C13 120.7(3)
C11 C12 H12 119.6
C13 C12 H12 119.6
C12 C13 C14 117.1(3)
C12 C13 C16 122.7(3)
C14 C13 C16 120.1(3)
C15 C14 C13 122.1(3)
C15 C14 H14 119.0
C13 C14 H14 119.0
C14 C15 C10 120.4(3)
C14 C15 H15 119.8
C10 C15 H15 119.8
C13 C16 C17 109.0(3)
C13 C16 C18 112.1(3)
C17 C16 C18 107.2(3)
C13 C16 C19 111.3(3)
C17 C16 C19 105.5(3)
C18 C16 C19 111.4(3)
C16 C17 H17A 109.5
C16 C17 H17B 109.5
H17A C17 H17B 109.5
C16 C17 H17C 109.5
H17A C17 H17C 109.5
H17B C17 H17C 109.5
C16 C18 H18A 109.5
C16 C18 H18B 109.5
H18A C18 H18B 109.5
C16 C18 H18C 109.5
H18A C18 H18C 109.5
H18B C18 H18C 109.5
C110 C19 C16 124.2(3)
C110 C19 H19A 106.3
C16 C19 H19A 106.3
C110 C19 H19B 106.3
C16 C19 H19B 106.3
H19A C19 H19B 106.4
C111 C110 C112 107.8(3)
C111 C110 C113 108.2(3)
C112 C110 C113 107.9(3)
C111 C110 C19 113.6(3)
C112 C110 C19 105.4(3)
C113 C110 C19 113.6(3)
C110 C111 H11A 109.5
C110 C111 H11B 109.5
H11A C111 H11B 109.5
C110 C111 H11C 109.5
H11A C111 H11C 109.5
H11B C111 H11C 109.5
C110 C112 H11D 109.5
C110 C112 H11E 109.5
H11D C112 H11E 109.5
C110 C112 H11F 109.5
H11D C112 H11F 109.5
H11E C112 H11F 109.5
C110 C113 H11G 109.5
C110 C113 H11H 109.5
H11G C113 H11H 109.5
C110 C113 H11I 109.5
H11G C113 H11I 109.5
H11H C113 H11I 109.5
C21 C20 C25 119.0(3)
C21 C20 O2 120.6(3)
C25 C20 O2 120.3(3)
C20 C21 C22 120.9(3)
C20 C21 S1 118.6(2)
C22 C21 S1 120.3(2)
C23 C22 C21 121.5(3)
C23 C22 H22 119.3
C21 C22 H22 119.3
C22 C23 C24 116.5(3)
C22 C23 C26 123.2(3)
C24 C23 C26 120.4(3)
C25 C24 C23 122.8(3)
C25 C24 H24 118.6
C23 C24 H24 118.6
C24 C25 C20 119.4(3)
C24 C25 H25 120.3
C20 C25 H25 120.3
C27 C26 C23 111.8(3)
C27 C26 C28 106.0(3)
C23 C26 C28 108.0(3)
C27 C26 C29 111.9(3)
C23 C26 C29 112.3(3)
C28 C26 C29 106.4(3)
C26 C27 H27A 109.5
C26 C27 H27B 109.5
H27A C27 H27B 109.5
C26 C27 H27C 109.5
H27A C27 H27C 109.5
H27B C27 H27C 109.5
C26 C28 H28A 109.5
C26 C28 H28B 109.5
H28A C28 H28B 109.5
C26 C28 H28C 109.5
H28A C28 H28C 109.5
H28B C28 H28C 109.5
C210 C29 C26 124.6(3)
C210 C29 H29A 106.2
C26 C29 H29A 106.2
C210 C29 H29B 106.2
C26 C29 H29B 106.2
H29A C29 H29B 106.4
C213 C210 C212 109.4(4)
C213 C210 C211 108.0(3)
C212 C210 C211 107.0(3)
C213 C210 C29 114.1(3)
C212 C210 C29 112.0(3)
C211 C210 C29 106.0(3)
C210 C211 H21A 109.5
C210 C211 H21B 109.5
H21A C211 H21B 109.5
C210 C211 H21C 109.5
H21A C211 H21C 109.5
H21B C211 H21C 109.5
C210 C212 H21D 109.5
C210 C212 H21E 109.5
H21D C212 H21E 109.5
C210 C212 H21F 109.5
H21D C212 H21F 109.5
H21E C212 H21F 109.5
C210 C213 H21G 109.5
C210 C213 H21H 109.5
H21G C213 H21H 109.5
C210 C213 H21I 109.5
H21G C213 H21I 109.5
H21H C213 H21I 109.5
C31 C30 C35 119.8(3)
C31 C30 O3 120.2(3)
C35 C30 O3 120.0(3)
C30 C31 C32 120.8(3)
C30 C31 S2 118.9(2)
C32 C31 S2 120.0(2)
C33 C32 C31 120.5(3)
C33 C32 H32 119.8
C31 C32 H32 119.8
C32 C33 C34 117.5(3)
C32 C33 C36 122.9(3)
C34 C33 C36 119.5(3)
C35 C34 C33 121.8(3)
C35 C34 H34 119.1
C33 C34 H34 119.1
C30 C35 C34 119.6(3)
C30 C35 H35 120.2
C34 C35 H35 120.2
C33 C36 C37 111.9(3)
C33 C36 C38 108.0(3)
C37 C36 C38 107.0(3)
C33 C36 C39 110.3(3)
C37 C36 C39 112.3(3)
C38 C36 C39 107.0(3)
C36 C37 H37A 109.5
C36 C37 H37B 109.5
H37A C37 H37B 109.5
C36 C37 H37C 109.5
H37A C37 H37C 109.5
H37B C37 H37C 109.5
C36 C38 H38A 109.5
C36 C38 H38B 109.5
H38A C38 H38B 109.5
C36 C38 H38C 109.5
H38A C38 H38C 109.5
H38B C38 H38C 109.5
C310 C39 C36 123.5(3)
C310 C39 H39A 106.5
C36 C39 H39A 106.5
C310 C39 H39B 106.5
C36 C39 H39B 106.5
H39A C39 H39B 106.5
C313 C310 C311 108.0(3)
C313 C310 C312 108.3(3)
C311 C310 C312 106.7(3)
C313 C310 C39 115.1(3)
C311 C310 C39 106.5(3)
C312 C310 C39 111.8(3)
C310 C311 H31A 109.5
C310 C311 H31B 109.5
H31A C311 H31B 109.5
C310 C311 H31C 109.5
H31A C311 H31C 109.5
H31B C311 H31C 109.5
C310 C312 H31D 109.5
C310 C312 H31E 109.5
H31D C312 H31E 109.5
C310 C312 H31F 109.5
H31D C312 H31F 109.5
H31E C312 H31F 109.5
C310 C313 H31G 109.5
C310 C313 H31H 109.5
H31G C313 H31H 109.5
C310 C313 H31I 109.5
H31G C313 H31I 109.5
H31H C313 H31I 109.5
C41 C40 C45 119.2(3)
C41 C40 O4 118.4(3)
C45 C40 O4 122.4(3)
C40 C41 C42 120.8(3)
C40 C41 S2 117.3(2)
C42 C41 S2 121.7(2)
C43 C42 C41 121.1(3)
C43 C42 H42 119.5
C41 C42 H42 119.5
C42 C43 C44 117.0(3)
C42 C43 C46 123.0(3)
C44 C43 C46 120.0(3)
C45 C44 C43 122.1(3)
C45 C44 H44 119.0
C43 C44 H44 119.0
C40 C45 C44 119.7(3)
C40 C45 H45 120.2
C44 C45 H45 120.2
C47 C46 C43 109.9(2)
C47 C46 C48 107.5(3)
C43 C46 C48 107.9(2)
C47 C46 C49 110.9(3)
C43 C46 C49 106.8(2)
C48 C46 C49 113.8(3)
C46 C47 H47A 109.5
C46 C47 H47B 109.5
H47A C47 H47B 109.5
C46 C47 H47C 109.5
H47A C47 H47C 109.5
H47B C47 H47C 109.5
C46 C48 H48A 109.5
C46 C48 H48B 109.5
H48A C48 H48B 109.5
C46 C48 H48C 109.5
H48A C48 H48C 109.5
H48B C48 H48C 109.5
C46 C49 C410 123.6(3)
C46 C49 H49A 106.4
C410 C49 H49A 106.4
C46 C49 H49B 106.4
C410 C49 H49B 106.4
H49A C49 H49B 106.5
C413 C410 C412 109.3(3)
C413 C410 C411 107.6(3)
C412 C410 C411 107.7(3)
C413 C410 C49 112.5(3)
C412 C410 C49 113.9(3)
C411 C410 C49 105.5(3)
C410 C411 H41A 109.5
C410 C411 H41B 109.5
H41A C411 H41B 109.5
C410 C411 H41C 109.5
H41A C411 H41C 109.5
H41B C411 H41C 109.5
C410 C412 H41D 109.5
C410 C412 H41E 109.5
H41D C412 H41E 109.5
C410 C412 H41F 109.5
H41D C412 H41F 109.5
H41E C412 H41F 109.5
C410 C413 H41G 109.5
C410 C413 H41H 109.5
H41G C413 H41H 109.5
C410 C413 H41I 109.5
H41G C413 H41I 109.5
H41H C413 H41I 109.5
Cl71 C5A Cl81 113.0(8)
Cl71 C5A H5A1 109.0
Cl81 C5A H5A1 109.0
Cl71 C5A H5A2 109.0
Cl81 C5A H5A2 109.0
H5A1 C5A H5A2 107.8
Cl82 C5B Cl72 111.7(8)
Cl82 C5B H5B1 109.3
Cl72 C5B H5B1 109.3
Cl82 C5B H5B2 109.3
Cl72 C5B H5B2 109.3
H5B1 C5B H5B2 107.9
Cl83 C5C Cl73 112.7(5)
Cl83 C5C H5C4 109.0
Cl73 C5C H5C4 109.0
Cl83 C5C H5C5 109.0
Cl73 C5C H5C5 109.0
H5C4 C5C H5C5 107.8

loop_
_geom_bond_atom_site_label_1
_geom_bond_atom_site_label_2
_geom_bond_distance
Hf O3 2.166(2)
Hf O2 2.189(2)
Hf O1 2.309(2)
Hf O4 2.313(2)
Hf Cl5 2.405(2)
Hf Cl6 2.408(2)
Hf S2 2.776(2)
Hf S1 2.782(2)
Hf Al1 3.234(2)
Hf Al2 3.248(2)
Al1 O1 1.796(2)
Al1 O3 1.833(2)
Al1 C1 1.91(3)
Al1 C2 2.02(4)
Al1 Cl2 2.073(6)
Al1 Cl1 2.090(4)
Al2 O4 1.799(2)
Al2 O2 1.829(2)
Al2 C4 1.92(3)
Al2 Cl3 2.049(6)
Al2 Cl4 2.090(4)
Al2 C3 2.07(4)
S1 C11 1.784(3)
S1 C21 1.794(3)
S2 C41 1.781(3)
S2 C31 1.791(3)
C1 H1A 0.9800
C1 H1B 0.9800
C1 H1C 0.9800
C2 H2A 0.9800
C2 H2B 0.9800
C2 H2C 0.9800
C3 H3A 0.9800
C3 H3B 0.9800
C3 H3C 0.9800
C4 H4A 0.9800
C4 H4B 0.9800
C4 H4C 0.9800
O1 C10 1.380(3)
O2 C20 1.392(4)
O3 C30 1.399(4)
O4 C40 1.389(3)
C10 C15 1.380(4)
C10 C11 1.390(4)
C11 C12 1.391(4)
C12 C13 1.395(4)
C12 H12 0.9500
C13 C14 1.395(4)
C13 C16 1.534(4)
C14 C15 1.385(4)
C14 H14 0.9500
C15 H15 0.9500
C16 C17 1.537(5)
C16 C18 1.537(5)
C16 C19 1.563(5)
C17 H17A 0.9800
C17 H17B 0.9800
C17 H17C 0.9800
C18 H18A 0.9800
C18 H18B 0.9800
C18 H18C 0.9800
C19 C110 1.543(5)
C19 H19A 0.9900
C19 H19B 0.9900
C110 C111 1.534(5)
C110 C112 1.533(5)
C110 C113 1.537(5)
C111 H11A 0.9800
C111 H11B 0.9800
C111 H11C 0.9800
C112 H11D 0.9800
C112 H11E 0.9800
C112 H11F 0.9800
C113 H11G 0.9800
C113 H11H 0.9800
C113 H11I 0.9800
C20 C21 1.378(4)
C20 C25 1.392(4)
C21 C22 1.388(4)
C22 C23 1.389(4)
C22 H22 0.9500
C23 C24 1.400(4)
C23 C26 1.535(4)
C24 C25 1.379(4)
C24 H24 0.9500
C25 H25 0.9500
C26 C27 1.537(4)
C26 C28 1.540(5)
C26 C29 1.556(4)
C27 H27A 0.9800
C27 H27B 0.9800
C27 H27C 0.9800
C28 H28A 0.9800
C28 H28B 0.9800
C28 H28C 0.9800
C29 C210 1.551(5)
C29 H29A 0.9900
C29 H29B 0.9900
C210 C213 1.518(5)
C210 C212 1.530(5)
C210 C211 1.530(5)
C211 H21A 0.9800
C211 H21B 0.9800
C211 H21C 0.9800
C212 H21D 0.9800
C212 H21E 0.9800
C212 H21F 0.9800
C213 H21G 0.9800
C213 H21H 0.9800
C213 H21I 0.9800
C30 C31 1.377(4)
C30 C35 1.384(4)
C31 C32 1.395(4)
C32 C33 1.395(4)
C32 H32 0.9500
C33 C34 1.405(4)
C33 C36 1.530(4)
C34 C35 1.384(4)
C34 H34 0.9500
C35 H35 0.9500
C36 C37 1.544(4)
C36 C38 1.548(5)
C36 C39 1.556(5)
C37 H37A 0.9800
C37 H37B 0.9800
C37 H37C 0.9800
C38 H38A 0.9800
C38 H38B 0.9800
C38 H38C 0.9800
C39 C310 1.545(5)
C39 H39A 0.9900
C39 H39B 0.9900
C310 C313 1.533(5)
C310 C311 1.532(5)
C310 C312 1.543(5)
C311 H31A 0.9800
C311 H31B 0.9800
C311 H31C 0.9800
C312 H31D 0.9800
C312 H31E 0.9800
C312 H31F 0.9800
C313 H31G 0.9800
C313 H31H 0.9800
C313 H31I 0.9800
C40 C41 1.377(4)
C40 C45 1.382(4)
C41 C42 1.400(4)
C42 C43 1.385(4)
C42 H42 0.9500
C43 C44 1.399(4)
C43 C46 1.546(4)
C44 C45 1.394(4)
C44 H44 0.9500
C45 H45 0.9500
C46 C47 1.537(4)
C46 C48 1.548(4)
C46 C49 1.555(4)
C47 H47A 0.9800
C47 H47B 0.9800
C47 H47C 0.9800
C48 H48A 0.9800
C48 H48B 0.9800
C48 H48C 0.9800
C49 C410 1.557(4)
C49 H49A 0.9900
C49 H49B 0.9900
C410 C413 1.525(5)
C410 C412 1.536(4)
C410 C411 1.544(5)
C411 H41A 0.9800
C411 H41B 0.9800
C411 H41C 0.9800
C412 H41D 0.9800
C412 H41E 0.9800
C412 H41F 0.9800
C413 H41G 0.9800
C413 H41H 0.9800
C413 H41I 0.9800
C5A Cl71 1.747(10)
C5A Cl81 1.743(10)
C5A H5A1 0.9900
C5A H5A2 0.9900
C5B Cl82 1.751(9)
C5B Cl72 1.751(9)
C5B H5B1 0.9900
C5B H5B2 0.9900
C5C Cl83 1.726(7)
C5C Cl73 1.747(8)
C5C H5C4 0.9900
C5C H5C5 0.9900

loop_
_geom_torsion_atom_site_label_1
_geom_torsion_atom_site_label_2
_geom_torsion_atom_site_label_3
_geom_torsion_atom_site_label_4
_geom_torsion
O3 Hf Al1 O1 -179.48(15)
O2 Hf Al1 O1 -76.93(12)
O4 Hf Al1 O1 -139.09(11)
Cl5 Hf Al1 O1 74.73(11)
Cl6 Hf Al1 O1 19.5(8)
S2 Hf Al1 O1 150.91(10)
S1 Hf Al1 O1 -6.54(10)
Al2 Hf Al1 O1 -108.08(11)
O2 Hf Al1 O3 102.55(12)
O1 Hf Al1 O3 179.48(15)
O4 Hf Al1 O3 40.39(12)
Cl5 Hf Al1 O3 -105.79(11)
Cl6 Hf Al1 O3 -161.0(7)
S2 Hf Al1 O3 -29.61(11)
S1 Hf Al1 O3 172.94(11)
Al2 Hf Al1 O3 71.40(11)
O3 Hf Al1 C1 -90.8(12)
O2 Hf Al1 C1 11.7(12)
O1 Hf Al1 C1 88.6(12)
O4 Hf Al1 C1 -50.5(12)
Cl5 Hf Al1 C1 163.4(12)
Cl6 Hf Al1 C1 108.1(14)
S2 Hf Al1 C1 -120.5(12)
S1 Hf Al1 C1 82.1(12)
Al2 Hf Al1 C1 -19.4(12)
O3 Hf Al1 C2 82.2(13)
O2 Hf Al1 C2 -175.2(13)
O1 Hf Al1 C2 -98.3(13)
O4 Hf Al1 C2 122.6(13)
Cl5 Hf Al1 C2 -23.6(13)
Cl6 Hf Al1 C2 -78.8(15)
S2 Hf Al1 C2 52.6(13)
S1 Hf Al1 C2 -104.9(13)
Al2 Hf Al1 C2 153.6(13)
O3 Hf Al1 Cl2 83.5(2)
O2 Hf Al1 Cl2 -173.9(2)
O1 Hf Al1 Cl2 -97.0(2)
O4 Hf Al1 Cl2 123.9(2)
Cl5 Hf Al1 Cl2 -22.3(2)
Cl6 Hf Al1 Cl2 -77.5(8)
S2 Hf Al1 Cl2 53.9(2)
S1 Hf Al1 Cl2 -103.5(2)
Al2 Hf Al1 Cl2 154.9(2)
O3 Hf Al1 Cl1 -88.8(2)
O2 Hf Al1 Cl1 13.72(18)
O1 Hf Al1 Cl1 90.7(2)
O4 Hf Al1 Cl1 -48.44(18)
Cl5 Hf Al1 Cl1 165.38(17)
Cl6 Hf Al1 Cl1 110.1(8)
S2 Hf Al1 Cl1 -118.44(18)
S1 Hf Al1 Cl1 84.11(18)
Al2 Hf Al1 Cl1 -17.43(18)
O3 Hf Al2 O4 -79.66(12)
O2 Hf Al2 O4 176.55(15)
O1 Hf Al2 O4 -142.42(11)
Cl5 Hf Al2 O4 -49.0(5)
Cl6 Hf Al2 O4 70.77(11)
S2 Hf Al2 O4 -9.08(10)
S1 Hf Al2 O4 147.87(10)
Al1 Hf Al2 O4 -110.84(11)
O3 Hf Al2 O2 103.79(12)
O1 Hf Al2 O2 41.03(12)
O4 Hf Al2 O2 -176.55(15)
Cl5 Hf Al2 O2 134.4(5)
Cl6 Hf Al2 O2 -105.78(11)
S2 Hf Al2 O2 174.37(11)
S1 Hf Al2 O2 -28.68(11)
Al1 Hf Al2 O2 72.61(11)
O3 Hf Al2 C4 10.0(12)
O2 Hf Al2 C4 -93.7(12)
O1 Hf Al2 C4 -52.7(12)
O4 Hf Al2 C4 89.7(12)
Cl5 Hf Al2 C4 40.7(13)
Cl6 Hf Al2 C4 160.5(12)
S2 Hf Al2 C4 80.6(12)
S1 Hf Al2 C4 -122.4(12)
Al1 Hf Al2 C4 -21.1(12)
O3 Hf Al2 Cl3 -174.7(2)
O2 Hf Al2 Cl3 81.5(2)
O1 Hf Al2 Cl3 122.5(2)
O4 Hf Al2 Cl3 -95.1(2)
Cl5 Hf Al2 Cl3 -144.1(5)
Cl6 Hf Al2 Cl3 -24.3(2)
S2 Hf Al2 Cl3 -104.1(2)
S1 Hf Al2 Cl3 52.8(2)
Al1 Hf Al2 Cl3 154.1(2)
O3 Hf Al2 Cl4 9.03(18)
O2 Hf Al2 Cl4 -94.8(2)
O1 Hf Al2 Cl4 -53.72(18)
O4 Hf Al2 Cl4 88.7(2)
Cl5 Hf Al2 Cl4 39.7(5)
Cl6 Hf Al2 Cl4 159.47(17)
S2 Hf Al2 Cl4 79.62(17)
S1 Hf Al2 Cl4 -123.43(17)
Al1 Hf Al2 Cl4 -22.14(17)
O3 Hf Al2 C3 -177.9(13)
O2 Hf Al2 C3 78.3(13)
O1 Hf Al2 C3 119.4(13)
O4 Hf Al2 C3 -98.2(13)
Cl5 Hf Al2 C3 -147.2(14)
Cl6 Hf Al2 C3 -27.5(13)
S2 Hf Al2 C3 -107.3(13)
S1 Hf Al2 C3 49.6(13)
Al1 Hf Al2 C3 150.9(13)
O3 Hf S1 C11 31.42(13)
O2 Hf S1 C11 104.41(12)
O1 Hf S1 C11 22.40(11)
O4 Hf S1 C11 141.23(12)
Cl5 Hf S1 C11 -58.98(10)
Cl6 Hf S1 C11 -152.88(10)
S2 Hf S1 C11 -107.57(11)
Al1 Hf S1 C11 26.20(10)
Al2 Hf S1 C11 120.09(10)
O3 Hf S1 C21 -66.74(13)
O2 Hf S1 C21 6.24(11)
O1 Hf S1 C21 -75.77(12)
O4 Hf S1 C21 43.06(12)
Cl5 Hf S1 C21 -157.14(10)
Cl6 Hf S1 C21 108.95(10)
S2 Hf S1 C21 154.26(10)
Al1 Hf S1 C21 -71.96(10)
Al2 Hf S1 C21 21.92(10)
O3 Hf S2 C41 104.75(12)
O2 Hf S2 C41 31.21(13)
O1 Hf S2 C41 140.70(12)
O4 Hf S2 C41 21.86(11)
Cl5 Hf S2 C41 -154.99(10)
Cl6 Hf S2 C41 -60.57(10)
S1 Hf S2 C41 -105.35(11)
Al1 Hf S2 C41 120.98(10)
Al2 Hf S2 C41 27.10(10)
O3 Hf S2 C31 5.96(12)
O2 Hf S2 C31 -67.57(13)
O1 Hf S2 C31 41.92(12)
O4 Hf S2 C31 -76.92(12)
Cl5 Hf S2 C31 106.23(11)
Cl6 Hf S2 C31 -159.35(10)
S1 Hf S2 C31 155.87(10)
Al1 Hf S2 C31 22.19(10)
Al2 Hf S2 C31 -71.68(11)
O3 Al1 O1 C10 -157.3(2)
C1 Al1 O1 C10 90.1(12)
C2 Al1 O1 C10 -50.7(13)
Cl2 Al1 O1 C10 -48.3(3)
Cl1 Al1 O1 C10 89.8(3)
Hf Al1 O1 C10 -156.9(3)
O3 Al1 O1 Hf -0.33(10)
C1 Al1 O1 Hf -113.0(12)
C2 Al1 O1 Hf 106.2(13)
Cl2 Al1 O1 Hf 108.6(2)
Cl1 Al1 O1 Hf -113.30(18)
O3 Hf O1 C10 157.0(2)
O2 Hf O1 C10 -106.5(2)
O4 Hf O1 C10 -151.6(2)
Cl5 Hf O1 C10 55.5(2)
Cl6 Hf O1 C10 -22.1(3)
S2 Hf O1 C10 118.9(2)
S1 Hf O1 C10 -30.2(2)
Al1 Hf O1 C10 156.7(3)
Al2 Hf O1 C10 -127.8(2)
O3 Hf O1 Al1 0.31(9)
O2 Hf O1 Al1 96.82(11)
O4 Hf O1 Al1 51.76(13)
Cl5 Hf O1 Al1 -101.22(10)
Cl6 Hf O1 Al1 -178.81(5)
S2 Hf O1 Al1 -37.76(12)
S1 Hf O1 Al1 173.08(11)
Al2 Hf O1 Al1 75.55(10)
O4 Al2 O2 C20 162.7(2)
C4 Al2 O2 C20 -87.8(12)
Cl3 Al2 O2 C20 45.5(3)
Cl4 Al2 O2 C20 -87.9(3)
C3 Al2 O2 C20 45.8(13)
Hf Al2 O2 C20 165.1(3)
O4 Al2 O2 Hf -2.40(11)
C4 Al2 O2 Hf 107.1(12)
Cl3 Al2 O2 Hf -119.6(2)
Cl4 Al2 O2 Hf 107.07(18)
C3 Al2 O2 Hf -119.2(12)
O3 Hf O2 C20 122.3(2)
O1 Hf O2 C20 57.6(2)
O4 Hf O2 C20 -161.8(2)
Cl5 Hf O2 C20 20.6(3)
Cl6 Hf O2 C20 -87.5(2)
S2 Hf O2 C20 -171.41(19)
S1 Hf O2 C20 -13.5(2)
Al1 Hf O2 C20 90.4(2)
Al2 Hf O2 C20 -163.9(3)
O3 Hf O2 Al2 -73.87(11)
O1 Hf O2 Al2 -138.49(11)
O4 Hf O2 Al2 2.05(9)
Cl5 Hf O2 Al2 -175.50(5)
Cl6 Hf O2 Al2 76.35(10)
S2 Hf O2 Al2 -7.54(14)
S1 Hf O2 Al2 150.39(11)
Al1 Hf O2 Al2 -105.69(10)
O1 Al1 O3 C30 163.7(2)
C1 Al1 O3 C30 -86.8(12)
C2 Al1 O3 C30 48.2(12)
Cl2 Al1 O3 C30 47.8(3)
Cl1 Al1 O3 C30 -84.0(3)
Hf Al1 O3 C30 163.3(3)
O1 Al1 O3 Hf 0.36(11)
C1 Al1 O3 Hf 109.9(12)
C2 Al1 O3 Hf -115.1(12)
Cl2 Al1 O3 Hf -115.5(2)
Cl1 Al1 O3 Hf 112.72(18)
O2 Hf O3 C30 123.1(2)
O1 Hf O3 C30 -161.9(3)
O4 Hf O3 C30 58.8(2)
Cl5 Hf O3 C30 -86.7(2)
Cl6 Hf O3 C30 17.1(3)
S2 Hf O3 C30 -12.1(2)
S1 Hf O3 C30 -171.1(2)
Al1 Hf O3 C30 -161.6(3)
Al2 Hf O3 C30 91.7(2)
O2 Hf O3 Al1 -75.27(11)
O1 Hf O3 Al1 -0.31(9)
O4 Hf O3 Al1 -139.58(11)
Cl5 Hf O3 Al1 74.92(10)
Cl6 Hf O3 Al1 178.71(5)
S2 Hf O3 Al1 149.51(11)
S1 Hf O3 Al1 -9.52(14)
Al2 Hf O3 Al1 -106.71(10)
O2 Al2 O4 C40 -160.4(2)
C4 Al2 O4 C40 86.2(12)
Cl3 Al2 O4 C40 -49.8(3)
Cl4 Al2 O4 C40 84.9(3)
C3 Al2 O4 C40 -54.7(12)
Hf Al2 O4 C40 -162.6(3)
O2 Al2 O4 Hf 2.23(10)
C4 Al2 O4 Hf -111.2(12)
Cl3 Al2 O4 Hf 112.78(18)
Cl4 Al2 O4 Hf -112.51(18)
C3 Al2 O4 Hf 107.9(12)
O3 Hf O4 C40 -103.4(2)
O2 Hf O4 C40 160.4(2)
O1 Hf O4 C40 -150.2(2)
Cl5 Hf O4 C40 -21.8(3)
Cl6 Hf O4 C40 56.3(2)
S2 Hf O4 C40 -27.1(2)
S1 Hf O4 C40 121.3(2)
Al1 Hf O4 C40 -124.4(2)
Al2 Hf O4 C40 162.5(3)
O3 Hf O4 Al2 94.14(11)
O2 Hf O4 Al2 -2.04(9)
O1 Hf O4 Al2 47.33(14)
Cl5 Hf O4 Al2 175.78(5)
Cl6 Hf O4 Al2 -106.13(10)
S2 Hf O4 Al2 170.39(11)
S1 Hf O4 Al2 -41.13(12)
Al1 Hf O4 Al2 73.11(10)
Al1 O1 C10 C15 -2.5(4)
Hf O1 C10 C15 -154.2(2)
Al1 O1 C10 C11 179.0(2)
Hf O1 C10 C11 27.3(4)
O1 C10 C11 C12 -179.5(3)
C15 C10 C11 C12 1.9(5)
O1 C10 C11 S1 2.8(4)
C15 C10 C11 S1 -175.8(2)
C21 S1 C11 C10 78.0(3)
Hf S1 C11 C10 -21.5(2)
C21 S1 C11 C12 -99.7(3)
Hf S1 C11 C12 160.8(2)
C10 C11 C12 C13 0.0(5)
S1 C11 C12 C13 177.5(2)
C11 C12 C13 C14 -1.8(4)
C11 C12 C13 C16 176.2(3)
C12 C13 C14 C15 1.8(5)
C16 C13 C14 C15 -176.2(3)
C13 C14 C15 C10 0.0(5)
O1 C10 C15 C14 179.6(3)
C11 C10 C15 C14 -1.9(5)
C12 C13 C16 C17 125.9(3)
C14 C13 C16 C17 -56.1(4)
C12 C13 C16 C18 7.4(4)
C14 C13 C16 C18 -174.7(3)
C12 C13 C16 C19 -118.1(3)
C14 C13 C16 C19 59.8(4)
C13 C16 C19 C110 64.1(4)
C17 C16 C19 C110 -177.8(3)
C18 C16 C19 C110 -61.8(4)
C16 C19 C110 C111 -54.6(4)
C16 C19 C110 C112 -172.5(3)
C16 C19 C110 C113 69.6(4)
Al2 O2 C20 C21 -143.9(2)
Hf O2 C20 C21 17.8(4)
Al2 O2 C20 C25 35.2(4)
Hf O2 C20 C25 -163.1(2)
C25 C20 C21 C22 -1.6(5)
O2 C20 C21 C22 177.5(3)
C25 C20 C21 S1 172.7(2)
O2 C20 C21 S1 -8.2(4)
C11 S1 C21 C20 -102.2(3)
Hf S1 C21 C20 -1.3(2)
C11 S1 C21 C22 72.2(3)
Hf S1 C21 C22 173.0(2)
C20 C21 C22 C23 0.2(5)
S1 C21 C22 C23 -174.0(2)
C21 C22 C23 C24 1.0(5)
C21 C22 C23 C26 -179.1(3)
C22 C23 C24 C25 -0.8(5)
C26 C23 C24 C25 179.3(3)
C23 C24 C25 C20 -0.6(5)
C21 C20 C25 C24 1.8(5)
O2 C20 C25 C24 -177.3(3)
C22 C23 C26 C27 6.8(4)
C24 C23 C26 C27 -173.3(3)
C22 C23 C26 C28 123.1(3)
C24 C23 C26 C28 -57.0(4)
C22 C23 C26 C29 -120.0(3)
C24 C23 C26 C29 59.9(4)
C27 C26 C29 C210 -69.5(4)
C23 C26 C29 C210 57.3(4)
C28 C26 C29 C210 175.2(3)
C26 C29 C210 C213 54.5(5)
C26 C29 C210 C212 -70.4(4)
C26 C29 C210 C211 173.2(3)
Al1 O3 C30 C31 -144.1(2)
Hf O3 C30 C31 15.3(4)
Al1 O3 C30 C35 35.3(4)
Hf O3 C30 C35 -165.2(2)
C35 C30 C31 C32 -0.2(5)
O3 C30 C31 C32 179.3(3)
C35 C30 C31 S2 174.3(2)
O3 C30 C31 S2 -6.2(4)
C41 S2 C31 C30 -103.0(3)
Hf S2 C31 C30 -2.0(3)
C41 S2 C31 C32 71.5(3)
Hf S2 C31 C32 172.6(2)
C30 C31 C32 C33 0.5(5)
S2 C31 C32 C33 -173.9(2)
C31 C32 C33 C34 -1.4(5)
C31 C32 C33 C36 176.6(3)
C32 C33 C34 C35 1.9(5)
C36 C33 C34 C35 -176.1(3)
C31 C30 C35 C34 0.7(5)
O3 C30 C35 C34 -178.7(3)
C33 C34 C35 C30 -1.6(5)
C32 C33 C36 C37 3.5(5)
C34 C33 C36 C37 -178.6(3)
C32 C33 C36 C38 121.1(3)
C34 C33 C36 C38 -61.0(4)
C32 C33 C36 C39 -122.3(3)
C34 C33 C36 C39 55.6(4)
C33 C36 C39 C310 66.3(4)
C37 C36 C39 C310 -59.3(4)
C38 C36 C39 C310 -176.5(3)
C36 C39 C310 C313 -44.4(5)
C36 C39 C310 C311 -164.1(3)
C36 C39 C310 C312 79.7(4)
Al2 O4 C40 C41 -179.6(2)
Hf O4 C40 C41 21.8(4)
Al2 O4 C40 C45 0.5(4)
Hf O4 C40 C45 -158.1(2)
C45 C40 C41 C42 2.7(5)
O4 C40 C41 C42 -177.2(3)
C45 C40 C41 S2 -172.9(2)
O4 C40 C41 S2 7.2(4)
C31 S2 C41 C40 76.0(3)
Hf S2 C41 C40 -23.4(2)
C31 S2 C41 C42 -99.6(3)
Hf S2 C41 C42 161.0(2)
C40 C41 C42 C43 -0.3(4)
S2 C41 C42 C43 175.1(2)
C41 C42 C43 C44 -2.3(4)
C41 C42 C43 C46 178.2(3)
C42 C43 C44 C45 2.6(5)
C46 C43 C44 C45 -177.9(3)
C41 C40 C45 C44 -2.4(5)
O4 C40 C45 C44 177.5(3)
C43 C44 C45 C40 -0.3(5)
C42 C43 C46 C47 -12.5(4)
C44 C43 C46 C47 168.0(3)
C42 C43 C46 C48 -129.5(3)
C44 C43 C46 C48 51.0(4)
C42 C43 C46 C49 107.8(3)
C44 C43 C46 C49 -71.7(4)
C47 C46 C49 C410 -75.5(4)
C43 C46 C49 C410 164.8(3)
C48 C46 C49 C410 45.8(4)
C46 C49 C410 C413 -70.7(4)
C46 C49 C410 C412 54.4(4)
C46 C49 C410 C411 172.3(3)
